data_1565117
loop_
_publ_author_name
'Wu, Ni'
'Xiao, Hui'
'Lou, Yuheng'
'Han, Mingxi'
'Guo, Zhiyong'
'Zhan, Hongbing'

_publ_section_title
;
 Manipulating the Position of Triplet Chromophores To Achieve a Dynamic
 Photoactivated Ultralong Organic Phosphorescence Effect
;
_journal_issue 41
_journal_name_full 'The Journal of Physical Chemistry C'
_journal_page_first 22848
_journal_page_last 22855
_journal_paper_doi 10.1021/acs.jpcc.1c06860
_journal_volume 125
_journal_year 2021
_chemical_formula_moiety 'C30 H19 Cl N2'
_chemical_formula_sum 'C30 H19 Cl N2'
_chemical_formula_weight 442.92
_chemical_melting_point ?
_space_group_crystal_system triclinic
_space_group_IT_number 2
_space_group_name_Hall '-P 1'
_space_group_name_H-M_alt 'P -1'
_atom_sites_solution_hydrogens geom
_audit_creation_method SHELXL-2017/1
_cell_angle_alpha 89.104(3)
_cell_angle_beta 88.444(3)
_cell_angle_gamma 81.598(3)
_cell_formula_units_Z 6
_cell_length_a 9.2679(8)
_cell_length_b 14.4507(11)
_cell_length_c 25.754(2)
_cell_measurement_reflns_used 12021
_cell_measurement_temperature 200(2)
_cell_measurement_theta_max 25.072
_cell_measurement_theta_min 0.791
_cell_volume 3410.7(5)
_computing_structure_refinement 'SHELXL-2017/1 (Sheldrick, 2017)'
_computing_structure_solution 'SHELXT 2014/5 (Sheldrick, 2014)'
_diffrn_ambient_temperature 200(2)
_diffrn_measured_fraction_theta_full 0.996
_diffrn_measured_fraction_theta_max 0.996
_diffrn_measurement_device_type 'SuperNova, Dual, Mo at zero, Atlas'
_diffrn_radiation_type MoK\a
_diffrn_radiation_wavelength 0.71073
_diffrn_reflns_av_R_equivalents 0.0897
_diffrn_reflns_av_unetI/netI 0.1000
_diffrn_reflns_Laue_measured_fraction_full 0.996
_diffrn_reflns_Laue_measured_fraction_max 0.996
_diffrn_reflns_limit_h_max 11
_diffrn_reflns_limit_h_min -11
_diffrn_reflns_limit_k_max 17
_diffrn_reflns_limit_k_min -17
_diffrn_reflns_limit_l_max 30
_diffrn_reflns_limit_l_min -30
_diffrn_reflns_number 45910
_diffrn_reflns_point_group_measured_fraction_full 0.996
_diffrn_reflns_point_group_measured_fraction_max 0.996
_diffrn_reflns_theta_full 25.072
_diffrn_reflns_theta_max 25.072
_diffrn_reflns_theta_min 0.791
_exptl_absorpt_coefficient_mu 0.189
_exptl_crystal_colour colorless
_exptl_crystal_density_diffrn 1.294
_exptl_crystal_description lump
_exptl_crystal_F_000 1380
_exptl_crystal_size_max 0.130
_exptl_crystal_size_mid 0.120
_exptl_crystal_size_min 0.100
_refine_diff_density_max 0.248
_refine_diff_density_min -0.266
_refine_diff_density_rms 0.047
_refine_ls_extinction_method none
_refine_ls_goodness_of_fit_ref 1.021
_refine_ls_hydrogen_treatment constr
_refine_ls_matrix_type full
_refine_ls_number_parameters 892
_refine_ls_number_reflns 12021
_refine_ls_number_restraints 1
_refine_ls_restrained_S_all 1.021
_refine_ls_R_factor_all 0.1458
_refine_ls_R_factor_gt 0.0642
_refine_ls_shift/su_max 0.001
_refine_ls_shift/su_mean 0.000
_refine_ls_structure_factor_coef Fsqd
_refine_ls_weighting_details 'w=1/[\s^2^(Fo^2^)+(0.0476P)^2^+1.2482P] where P=(Fo^2^+2Fc^2^)/3'
_refine_ls_weighting_scheme calc
_refine_ls_wR_factor_gt 0.1177
_refine_ls_wR_factor_ref 0.1440
_reflns_Friedel_coverage 0.000
_reflns_number_gt 6490
_reflns_number_total 12021
_reflns_threshold_expression 'I > 2\s(I)'
_cod_data_source_file jp1c06860_si_002.cif
_cod_data_source_block gzy26_0m_a
_cod_depositor_comments
;
The following automatic conversions were performed:

data item '_chemical_melting_point' value 'not measured' was changed
to '?' -- the value is undefined or not given.

Automatic conversion script
Id: cif_fix_values 7556 2019-12-06 15:28:31Z antanas 

2022-03-18
Z value and formula fixed to values more according to usual
chemical conventions.                 miguel
;
_cod_original_formula_sum 'C90 H57 Cl3 N6'
_cod_original_formula_weight 1328.76
_cod_original_formula_moiety 'C90 H57 Cl3 N6'
_cod_original_formula_units_Z 2
_cod_database_code 1565117
_shelx_shelxl_version_number 2017/1
_shelx_space_group_comment
;
The symmetry employed for this shelxl refinement is uniquely defined
by the following loop, which should always be used as a source of
symmetry information in preference to the above space-group names.
They are only intended as comments.
;
_shelx_estimated_absorpt_t_min 0.976
_shelx_estimated_absorpt_t_max 0.981

loop_
_space_group_symop_operation_xyz
'x, y, z'
'-x, -y, -z'

loop_
_atom_site_label
_atom_site_type_symbol
_atom_site_fract_x
_atom_site_fract_y
_atom_site_fract_z
_atom_site_U_iso_or_equiv
_atom_site_adp_type
_atom_site_occupancy
_atom_site_site_symmetry_order
_atom_site_calc_flag
_atom_site_refinement_flags_posn
_atom_site_refinement_flags_adp
_atom_site_refinement_flags_occupancy
_atom_site_disorder_assembly
_atom_site_disorder_group
Cl1 Cl 0.32356(9) 0.63043(5) 0.65856(3) 0.0518(2) Uani 1 1 d . . . . .
Cl2 Cl 0.71689(13) 0.30368(7) 0.88168(4) 0.0811(4) Uani 1 1 d . . . . .
Cl3 Cl 0.33357(11) 0.20799(6) 0.60605(3) 0.0662(3) Uani 1 1 d . . . . .
N1 N 0.2369(3) 0.43717(18) 0.66409(11) 0.0515(7) Uani 1 1 d . . . . .
N2 N 0.5413(3) 0.64734(16) 0.73922(9) 0.0402(6) Uani 1 1 d . . . . .
N3 N 0.8622(3) 0.44460(17) 0.93497(10) 0.0457(7) Uani 1 1 d . . . . .
N4 N 0.6910(3) 0.14226(18) 0.95203(10) 0.0509(7) Uani 1 1 d . . . . .
N5 N 0.3981(3) 0.07614(19) 0.69407(10) 0.0511(7) Uani 1 1 d . . . . .
N6 N 0.1531(3) 0.12548(19) 0.52866(10) 0.0522(7) Uani 1 1 d . . . . .
C1 C 0.3940(3) 0.54141(19) 0.70027(11) 0.0372(7) Uani 1 1 d . . . . .
C2 C 0.3471(3) 0.4540(2) 0.69822(12) 0.0419(8) Uani 1 1 d . . . . .
C3 C 0.4063(3) 0.3840(2) 0.73184(13) 0.0494(9) Uani 1 1 d . . . . .
H3 H 0.376090 0.325454 0.730831 0.059 Uiso 1 1 calc R U . . .
C4 C 0.5088(4) 0.3999(2) 0.76658(13) 0.0536(9) Uani 1 1 d . . . . .
H4 H 0.548041 0.352035 0.788832 0.064 Uiso 1 1 calc R U . . .
C5 C 0.5542(3) 0.4862(2) 0.76881(12) 0.0458(8) Uani 1 1 d . . . . .
H5 H 0.623122 0.496704 0.792793 0.055 Uiso 1 1 calc R U . . .
C6 C 0.4976(3) 0.55722(19) 0.73554(11) 0.0356(7) Uani 1 1 d . . . . .
C7 C 0.1049(4) 0.4071(2) 0.67991(16) 0.0537(9) Uani 1 1 d . . . . .
C8 C 0.0517(4) 0.3911(2) 0.72917(17) 0.0646(10) Uani 1 1 d . . . . .
H8 H 0.103260 0.401781 0.758440 0.078 Uiso 1 1 calc R U . . .
C9 C -0.0817(5) 0.3585(3) 0.7334(2) 0.0867(14) Uani 1 1 d . . . . .
H9 H -0.120166 0.346387 0.766158 0.104 Uiso 1 1 calc R U . . .
C10 C -0.1578(5) 0.3438(3) 0.6900(3) 0.1040(18) Uani 1 1 d . . . . .
H10 H -0.246658 0.321556 0.694131 0.125 Uiso 1 1 calc R U . . .
C11 C -0.1076(5) 0.3606(3) 0.6413(2) 0.0938(16) Uani 1 1 d . . . . .
H11 H -0.161226 0.350469 0.612413 0.113 Uiso 1 1 calc R U . . .
C12 C 0.0274(4) 0.3938(2) 0.63541(18) 0.0672(11) Uani 1 1 d . . . . .
C13 C 0.1155(5) 0.4132(2) 0.59189(17) 0.0689(11) Uani 1 1 d . . . . .
C14 C 0.0989(7) 0.4069(3) 0.5386(2) 0.1025(17) Uani 1 1 d . . . . .
H14 H 0.012091 0.393084 0.525484 0.123 Uiso 1 1 calc R U . . .
C15 C 0.2103(9) 0.4212(4) 0.5061(2) 0.123(2) Uani 1 1 d . . . . .
H15 H 0.198731 0.417475 0.470502 0.148 Uiso 1 1 calc R U . . .
C16 C 0.3419(7) 0.4413(3) 0.5243(2) 0.1163(19) Uani 1 1 d . . . . .
H16 H 0.417595 0.448759 0.500856 0.140 Uiso 1 1 calc R U . . .
C17 C 0.3617(5) 0.4503(3) 0.57773(17) 0.0846(13) Uani 1 1 d . . . . .
H17 H 0.448557 0.464552 0.590578 0.102 Uiso 1 1 calc R U . . .
C18 C 0.2457(5) 0.4371(2) 0.61007(15) 0.0601(10) Uani 1 1 d . . . . .
C19 C 0.6828(3) 0.6675(2) 0.73030(11) 0.0383(8) Uani 1 1 d . . . . .
C20 C 0.8054(3) 0.6101(2) 0.71215(13) 0.0498(9) Uani 1 1 d . . . . .
H20 H 0.802458 0.547986 0.703826 0.060 Uiso 1 1 calc R U . . .
C21 C 0.9320(4) 0.6487(3) 0.70695(14) 0.0602(10) Uani 1 1 d . . . . .
H21 H 1.016642 0.611702 0.695028 0.072 Uiso 1 1 calc R U . . .
C22 C 0.9372(4) 0.7412(3) 0.71895(14) 0.0636(11) Uani 1 1 d . . . . .
H22 H 1.024737 0.764995 0.714759 0.076 Uiso 1 1 calc R U . . .
C23 C 0.8155(4) 0.7981(2) 0.73688(13) 0.0542(10) Uani 1 1 d . . . . .
H23 H 0.820042 0.860239 0.744675 0.065 Uiso 1 1 calc R U . . .
C24 C 0.6847(4) 0.7617(2) 0.74330(11) 0.0405(8) Uani 1 1 d . . . . .
C25 C 0.5404(4) 0.7988(2) 0.76168(11) 0.0397(8) Uani 1 1 d . . . . .
C26 C 0.4767(4) 0.8843(2) 0.78242(12) 0.0525(9) Uani 1 1 d . . . . .
H26 H 0.531020 0.933301 0.784731 0.063 Uiso 1 1 calc R U . . .
C27 C 0.3343(5) 0.8957(2) 0.79927(13) 0.0584(10) Uani 1 1 d . . . . .
H27 H 0.292547 0.952310 0.813619 0.070 Uiso 1 1 calc R U . . .
C28 C 0.2514(4) 0.8239(2) 0.79525(13) 0.0561(9) Uani 1 1 d . . . . .
H28 H 0.154135 0.833407 0.806371 0.067 Uiso 1 1 calc R U . . .
C29 C 0.3106(4) 0.7385(2) 0.77507(12) 0.0479(8) Uani 1 1 d . . . . .
H29 H 0.254896 0.690208 0.772612 0.058 Uiso 1 1 calc R U . . .
C30 C 0.4543(4) 0.7269(2) 0.75870(11) 0.0398(8) Uani 1 1 d . . . . .
C31 C 0.7790(3) 0.2929(2) 0.94393(11) 0.0389(8) Uani 1 1 d . . . . .
C32 C 0.8479(3) 0.3625(2) 0.96450(11) 0.0405(8) Uani 1 1 d . . . . .
C33 C 0.9020(4) 0.3514(2) 1.01362(12) 0.0540(9) Uani 1 1 d . . . . .
H33 H 0.948238 0.397746 1.027745 0.065 Uiso 1 1 calc R U . . .
C34 C 0.8878(4) 0.2716(2) 1.04200(13) 0.0664(11) Uani 1 1 d . . . . .
H34 H 0.926607 0.263652 1.074973 0.080 Uiso 1 1 calc R U . . .
C35 C 0.8170(4) 0.2039(2) 1.02203(13) 0.0587(10) Uani 1 1 d . . . . .
H35 H 0.806784 0.150735 1.041800 0.070 Uiso 1 1 calc R U . . .
C36 C 0.7611(3) 0.2136(2) 0.97319(12) 0.0396(8) Uani 1 1 d . . . . .
C37 C 0.7486(4) 0.5139(2) 0.92153(12) 0.0458(8) Uani 1 1 d . . . . .
C38 C 0.6042(4) 0.5244(2) 0.93771(14) 0.0613(10) Uani 1 1 d . . . . .
H38 H 0.569836 0.481212 0.960258 0.074 Uiso 1 1 calc R U . . .
C39 C 0.5120(4) 0.6012(3) 0.91939(15) 0.0735(11) Uani 1 1 d . . . . .
H39 H 0.413988 0.609735 0.929625 0.088 Uiso 1 1 calc R U . . .
C40 C 0.5638(5) 0.6654(3) 0.88600(15) 0.0689(11) Uani 1 1 d . . . . .
H40 H 0.500410 0.717081 0.874575 0.083 Uiso 1 1 calc R U . . .
C41 C 0.7066(5) 0.6541(2) 0.86954(13) 0.0591(10) Uani 1 1 d . . . . .
H41 H 0.739922 0.697467 0.846841 0.071 Uiso 1 1 calc R U . . .
C42 C 0.8017(4) 0.5772(2) 0.88701(11) 0.0444(8) Uani 1 1 d . . . . .
C43 C 0.9546(4) 0.5432(2) 0.87805(11) 0.0441(8) Uani 1 1 d . . . . .
C44 C 1.0642(5) 0.5749(3) 0.84811(13) 0.0639(10) Uani 1 1 d . . . . .
H44 H 1.044574 0.628463 0.827554 0.077 Uiso 1 1 calc R U . . .
C45 C 1.2020(5) 0.5257(3) 0.84937(16) 0.0807(13) Uani 1 1 d . . . . .
H45 H 1.276287 0.546795 0.829504 0.097 Uiso 1 1 calc R U . . .
C46 C 1.2337(4) 0.4456(3) 0.87941(16) 0.0767(12) Uani 1 1 d . . . . .
H46 H 1.328537 0.414006 0.879513 0.092 Uiso 1 1 calc R U . . .
C47 C 1.1262(4) 0.4119(2) 0.90932(14) 0.0591(10) Uani 1 1 d . . . . .
H47 H 1.146355 0.357737 0.929407 0.071 Uiso 1 1 calc R U . . .
C48 C 0.9882(4) 0.4619(2) 0.90805(12) 0.0434(8) Uani 1 1 d . . . . .
C49 C 0.7611(4) 0.0685(2) 0.92249(13) 0.0485(9) Uani 1 1 d . . . . .
C50 C 0.9042(4) 0.0517(3) 0.90561(14) 0.0661(10) Uani 1 1 d . . . . .
H50 H 0.968892 0.092989 0.912895 0.079 Uiso 1 1 calc R U . . .
C51 C 0.9492(5) -0.0284(3) 0.87745(16) 0.0869(13) Uani 1 1 d . . . . .
H51 H 1.045493 -0.041318 0.865474 0.104 Uiso 1 1 calc R U . . .
C52 C 0.8543(7) -0.0885(3) 0.86709(17) 0.0945(15) Uani 1 1 d . . . . .
H52 H 0.888014 -0.142265 0.848392 0.113 Uiso 1 1 calc R U . . .
C53 C 0.7115(6) -0.0732(3) 0.88302(15) 0.0757(13) Uani 1 1 d . . . . .
H53 H 0.648693 -0.115515 0.875343 0.091 Uiso 1 1 calc R U . . .
C54 C 0.6609(4) 0.0087(3) 0.91154(13) 0.0563(10) Uani 1 1 d . U . . .
C55 C 0.5254(4) 0.0477(3) 0.93447(13) 0.0569(10) Uani 1 1 d . U . . .
C56 C 0.3862(6) 0.0217(3) 0.93745(18) 0.0829(14) Uani 1 1 d . . . . .
H56 H 0.368176 -0.032815 0.921679 0.100 Uiso 1 1 calc R U . . .
C57 C 0.2776(6) 0.0763(5) 0.9634(2) 0.0944(17) Uani 1 1 d . . . . .
H57 H 0.185299 0.058167 0.965009 0.113 Uiso 1 1 calc R U . . .
C58 C 0.2981(5) 0.1582(4) 0.98788(17) 0.0887(14) Uani 1 1 d . . . . .
H58 H 0.220833 0.193535 1.005579 0.106 Uiso 1 1 calc R U . . .
C59 C 0.4365(4) 0.1873(3) 0.98570(15) 0.0679(11) Uani 1 1 d . . . . .
H59 H 0.453325 0.242156 1.001400 0.081 Uiso 1 1 calc R U . . .
C60 C 0.5459(4) 0.1309(2) 0.95925(13) 0.0504(9) Uani 1 1 d . . . . .
C61 C 0.2738(3) 0.1011(2) 0.61211(11) 0.0413(8) Uani 1 1 d . . . . .
C62 C 0.3099(3) 0.0456(2) 0.65530(11) 0.0418(8) Uani 1 1 d . . . . .
C63 C 0.2590(4) -0.0389(2) 0.66140(12) 0.0498(9) Uani 1 1 d . . . . .
H63 H 0.283077 -0.076106 0.690566 0.060 Uiso 1 1 calc R U . . .
C64 C 0.1722(4) -0.0681(2) 0.62420(12) 0.0556(9) Uani 1 1 d . . . . .
H64 H 0.136580 -0.124762 0.628540 0.067 Uiso 1 1 calc R U . . .
C65 C 0.1379(4) -0.0139(2) 0.58068(12) 0.0510(9) Uani 1 1 d . . . . .
H65 H 0.080032 -0.034491 0.555603 0.061 Uiso 1 1 calc R U . . .
C66 C 0.1887(3) 0.0709(2) 0.57381(11) 0.0440(8) Uani 1 1 d . . . . .
C67 C 0.5506(4) 0.0625(3) 0.69270(15) 0.0589(10) Uani 1 1 d . . . . .
C68 C 0.6455(5) 0.0220(3) 0.65431(18) 0.0799(13) Uani 1 1 d . . . . .
H68 H 0.611345 0.000228 0.623839 0.096 Uiso 1 1 calc R U . . .
C69 C 0.7923(6) 0.0152(4) 0.6631(3) 0.1125(19) Uani 1 1 d . . . . .
H69 H 0.859064 -0.011937 0.638132 0.135 Uiso 1 1 calc R U . . .
C70 C 0.8417(7) 0.0473(5) 0.7075(3) 0.132(3) Uani 1 1 d . . . . .
H70 H 0.942011 0.041149 0.711863 0.158 Uiso 1 1 calc R U . . .
C71 C 0.7516(6) 0.0882(3) 0.7464(3) 0.1003(18) Uani 1 1 d . . . . .
H71 H 0.788325 0.109766 0.776454 0.120 Uiso 1 1 calc R U . . .
C72 C 0.5990(5) 0.0961(3) 0.73842(18) 0.0712(12) Uani 1 1 d . . . . .
C73 C 0.4718(5) 0.1310(2) 0.76893(14) 0.0641(12) Uani 1 1 d . . . . .
C74 C 0.4460(8) 0.1688(3) 0.81789(19) 0.0994(19) Uani 1 1 d . . . . .
H74 H 0.524254 0.176399 0.838487 0.119 Uiso 1 1 calc R U . . .
C75 C 0.3085(9) 0.1947(3) 0.83600(18) 0.106(2) Uani 1 1 d . . . . .
H75 H 0.293900 0.219988 0.869029 0.128 Uiso 1 1 calc R U . . .
C76 C 0.1871(6) 0.1846(3) 0.80663(18) 0.0924(15) Uani 1 1 d . . . . .
H76 H 0.093396 0.203899 0.819900 0.111 Uiso 1 1 calc R U . . .
C77 C 0.2075(5) 0.1452(2) 0.75704(14) 0.0662(11) Uani 1 1 d . . . . .
H77 H 0.128919 0.137482 0.736653 0.079 Uiso 1 1 calc R U . . .
C78 C 0.3478(5) 0.1190(2) 0.74019(12) 0.0506(9) Uani 1 1 d . . . . .
C79 C 0.2520(4) 0.1458(2) 0.48947(13) 0.0523(9) Uani 1 1 d . . . . .
C80 C 0.3993(5) 0.1184(3) 0.48597(14) 0.0654(10) Uani 1 1 d . . . . .
H80 H 0.447867 0.080994 0.511624 0.078 Uiso 1 1 calc R U . . .
C81 C 0.4740(5) 0.1481(3) 0.44292(16) 0.0811(12) Uani 1 1 d . . . . .
H81 H 0.574529 0.130836 0.439805 0.097 Uiso 1 1 calc R U . . .
C82 C 0.4017(6) 0.2026(3) 0.40473(17) 0.0899(14) Uani 1 1 d . . . . .
H82 H 0.454292 0.221120 0.376099 0.108 Uiso 1 1 calc R U . . .
C83 C 0.2538(6) 0.2303(3) 0.40798(14) 0.0725(12) Uani 1 1 d . . . . .
H83 H 0.205932 0.267442 0.382077 0.087 Uiso 1 1 calc R U . . .
C84 C 0.1763(5) 0.2012(2) 0.45147(13) 0.0566(10) Uani 1 1 d . . . . .
C85 C 0.0272(5) 0.2176(2) 0.46846(13) 0.0559(10) Uani 1 1 d . . . . .
C86 C -0.0980(6) 0.2710(3) 0.44931(17) 0.0802(13) Uani 1 1 d . . . . .
H86 H -0.093272 0.304228 0.418249 0.096 Uiso 1 1 calc R U . . .
C87 C -0.2269(6) 0.2744(3) 0.4761(2) 0.0888(14) Uani 1 1 d . . . . .
H87 H -0.310041 0.310021 0.463044 0.107 Uiso 1 1 calc R U . . .
C88 C -0.2372(5) 0.2253(3) 0.52300(19) 0.0849(13) Uani 1 1 d . . . . .
H88 H -0.326942 0.227913 0.540422 0.102 Uiso 1 1 calc R U . . .
C89 C -0.1138(5) 0.1727(3) 0.54370(16) 0.0677(11) Uani 1 1 d . . . . .
H89 H -0.118711 0.140487 0.575102 0.081 Uiso 1 1 calc R U . . .
C90 C 0.0155(4) 0.1701(2) 0.51598(13) 0.0517(9) Uani 1 1 d . . . . .

loop_
_atom_site_aniso_label
_atom_site_aniso_U_11
_atom_site_aniso_U_22
_atom_site_aniso_U_33
_atom_site_aniso_U_23
_atom_site_aniso_U_13
_atom_site_aniso_U_12
Cl1 0.0585(6) 0.0397(5) 0.0593(5) 0.0108(4) -0.0149(4) -0.0126(4)
Cl2 0.1307(10) 0.0668(6) 0.0537(6) 0.0093(5) -0.0400(6) -0.0352(6)
Cl3 0.0914(8) 0.0457(5) 0.0651(6) 0.0035(4) -0.0177(5) -0.0199(5)
N1 0.0540(19) 0.0473(17) 0.058(2) -0.0012(14) -0.0101(15) -0.0233(14)
N2 0.0340(16) 0.0297(15) 0.0591(17) -0.0005(12) -0.0048(13) -0.0111(12)
N3 0.0515(18) 0.0324(15) 0.0539(17) 0.0082(13) 0.0010(14) -0.0099(14)
N4 0.0502(19) 0.0380(16) 0.0681(19) -0.0042(14) -0.0032(15) -0.0180(14)
N5 0.051(2) 0.0647(19) 0.0413(17) -0.0012(14) -0.0124(14) -0.0173(15)
N6 0.050(2) 0.0599(19) 0.0445(17) 0.0052(14) -0.0126(15) -0.0010(15)
C1 0.0360(19) 0.0263(17) 0.0490(19) 0.0037(14) -0.0007(16) -0.0040(14)
C2 0.038(2) 0.0338(18) 0.056(2) -0.0007(16) -0.0021(17) -0.0112(15)
C3 0.047(2) 0.0322(19) 0.072(2) 0.0053(17) -0.0030(19) -0.0130(16)
C4 0.053(2) 0.037(2) 0.072(2) 0.0141(17) -0.012(2) -0.0093(17)
C5 0.042(2) 0.039(2) 0.058(2) 0.0065(16) -0.0122(17) -0.0094(16)
C6 0.0315(18) 0.0264(17) 0.0503(19) -0.0011(14) 0.0015(15) -0.0090(14)
C7 0.048(2) 0.0311(19) 0.083(3) -0.0073(18) -0.011(2) -0.0071(17)
C8 0.053(3) 0.051(2) 0.092(3) 0.003(2) 0.004(2) -0.0156(19)
C9 0.055(3) 0.064(3) 0.142(4) 0.002(3) 0.014(3) -0.016(2)
C10 0.056(3) 0.073(3) 0.186(6) -0.027(4) 0.002(4) -0.021(3)
C11 0.057(3) 0.071(3) 0.157(5) -0.042(3) -0.028(3) -0.012(2)
C12 0.056(3) 0.045(2) 0.101(3) -0.019(2) -0.019(3) -0.0055(19)
C13 0.087(3) 0.047(2) 0.074(3) -0.018(2) -0.032(3) -0.007(2)
C14 0.140(5) 0.068(3) 0.104(4) -0.013(3) -0.047(4) -0.020(3)
C15 0.207(7) 0.095(4) 0.077(4) -0.028(3) -0.025(4) -0.049(4)
C16 0.186(6) 0.097(4) 0.075(4) -0.017(3) 0.016(4) -0.056(4)
C17 0.121(4) 0.072(3) 0.070(3) -0.015(2) 0.004(3) -0.044(3)
C18 0.083(3) 0.040(2) 0.061(3) -0.0051(18) -0.009(2) -0.022(2)
C19 0.036(2) 0.0382(19) 0.0423(19) 0.0089(15) -0.0095(16) -0.0108(16)
C20 0.039(2) 0.043(2) 0.067(2) 0.0113(17) -0.0061(18) -0.0090(18)
C21 0.039(2) 0.063(3) 0.078(3) 0.021(2) -0.0050(19) -0.0092(19)
C22 0.046(3) 0.075(3) 0.076(3) 0.025(2) -0.018(2) -0.031(2)
C23 0.064(3) 0.048(2) 0.057(2) 0.0153(17) -0.020(2) -0.030(2)
C24 0.050(2) 0.0340(18) 0.0415(19) 0.0109(14) -0.0171(16) -0.0165(16)
C25 0.052(2) 0.0296(18) 0.0389(18) 0.0074(14) -0.0117(16) -0.0103(17)
C26 0.078(3) 0.034(2) 0.049(2) 0.0065(16) -0.015(2) -0.0159(19)
C27 0.085(3) 0.036(2) 0.053(2) -0.0029(16) -0.006(2) 0.000(2)
C28 0.053(2) 0.051(2) 0.061(2) -0.0021(18) 0.0061(19) 0.002(2)
C29 0.048(2) 0.040(2) 0.056(2) -0.0025(16) 0.0027(18) -0.0072(17)
C30 0.047(2) 0.0309(18) 0.0424(19) 0.0031(14) -0.0067(16) -0.0075(16)
C31 0.046(2) 0.0356(18) 0.0369(18) -0.0023(14) -0.0061(15) -0.0100(15)
C32 0.047(2) 0.0342(18) 0.0419(19) 0.0020(15) -0.0011(16) -0.0108(15)
C33 0.075(3) 0.039(2) 0.051(2) -0.0027(16) -0.0197(19) -0.0147(18)
C34 0.106(3) 0.050(2) 0.046(2) 0.0099(18) -0.027(2) -0.016(2)
C35 0.087(3) 0.041(2) 0.051(2) 0.0129(17) -0.008(2) -0.019(2)
C36 0.044(2) 0.0321(18) 0.045(2) -0.0006(15) -0.0031(16) -0.0117(15)
C37 0.055(2) 0.0379(19) 0.046(2) 0.0010(16) -0.0023(18) -0.0118(18)
C38 0.061(3) 0.052(2) 0.070(3) 0.0087(19) 0.002(2) -0.008(2)
C39 0.067(3) 0.068(3) 0.082(3) 0.000(2) 0.001(2) 0.002(2)
C40 0.087(3) 0.051(2) 0.065(3) 0.001(2) -0.015(2) 0.006(2)
C41 0.092(3) 0.040(2) 0.046(2) 0.0070(17) -0.011(2) -0.011(2)
C42 0.068(3) 0.0345(19) 0.0337(18) -0.0006(15) -0.0076(17) -0.0170(18)
C43 0.060(3) 0.0389(19) 0.0365(19) -0.0023(15) 0.0015(17) -0.0175(18)
C44 0.082(3) 0.054(2) 0.057(2) 0.0038(19) 0.014(2) -0.019(2)
C45 0.084(4) 0.069(3) 0.092(3) 0.001(2) 0.031(3) -0.025(3)
C46 0.062(3) 0.065(3) 0.102(3) -0.002(2) 0.015(2) -0.010(2)
C47 0.061(3) 0.043(2) 0.075(3) -0.0007(18) 0.004(2) -0.015(2)
C48 0.049(2) 0.0353(19) 0.049(2) -0.0076(16) 0.0003(17) -0.0160(17)
C49 0.060(3) 0.036(2) 0.053(2) -0.0001(16) -0.0127(19) -0.0170(19)
C50 0.066(3) 0.059(3) 0.073(3) -0.010(2) -0.009(2) -0.009(2)
C51 0.089(3) 0.081(3) 0.087(3) -0.027(3) -0.001(3) 0.000(3)
C52 0.127(5) 0.077(3) 0.078(3) -0.021(2) -0.015(3) -0.007(3)
C53 0.124(4) 0.048(3) 0.063(3) -0.002(2) -0.036(3) -0.031(3)
C54 0.070(3) 0.053(2) 0.050(2) 0.0142(18) -0.023(2) -0.022(2)
C55 0.072(3) 0.056(2) 0.053(2) 0.0259(18) -0.032(2) -0.041(2)
C56 0.088(4) 0.093(3) 0.078(3) 0.041(3) -0.036(3) -0.048(3)
C57 0.067(4) 0.132(5) 0.094(4) 0.058(4) -0.035(3) -0.047(4)
C58 0.067(3) 0.121(4) 0.074(3) 0.045(3) 0.001(2) -0.008(3)
C59 0.059(3) 0.075(3) 0.069(3) 0.027(2) -0.005(2) -0.011(2)
C60 0.045(2) 0.054(2) 0.052(2) 0.0208(18) -0.0077(19) -0.0099(19)
C61 0.048(2) 0.0359(18) 0.0405(19) -0.0044(15) -0.0043(16) -0.0080(16)
C62 0.044(2) 0.047(2) 0.0346(18) -0.0062(15) -0.0040(16) -0.0050(16)
C63 0.064(2) 0.053(2) 0.0338(19) 0.0038(16) -0.0083(17) -0.0127(19)
C64 0.070(3) 0.053(2) 0.048(2) -0.0026(18) -0.0028(19) -0.0243(19)
C65 0.058(2) 0.059(2) 0.039(2) -0.0076(17) -0.0092(17) -0.0168(19)
C66 0.047(2) 0.048(2) 0.0355(19) -0.0010(16) -0.0078(16) 0.0003(17)
C67 0.062(3) 0.060(2) 0.059(3) 0.021(2) -0.018(2) -0.024(2)
C68 0.053(3) 0.094(3) 0.094(3) 0.030(3) 0.002(3) -0.017(2)
C69 0.055(4) 0.104(4) 0.177(6) 0.051(4) 0.011(4) -0.016(3)
C70 0.082(5) 0.103(5) 0.222(9) 0.057(5) -0.054(5) -0.050(4)
C71 0.097(5) 0.062(3) 0.153(5) 0.033(3) -0.068(4) -0.040(3)
C72 0.088(3) 0.052(2) 0.082(3) 0.030(2) -0.033(3) -0.036(2)
C73 0.121(4) 0.033(2) 0.047(2) 0.0124(17) -0.045(3) -0.034(2)
C74 0.204(7) 0.036(3) 0.065(4) 0.007(2) -0.058(4) -0.031(3)
C75 0.236(8) 0.041(3) 0.039(3) -0.009(2) -0.024(4) -0.005(4)
C76 0.153(5) 0.050(3) 0.067(3) 0.001(2) 0.015(3) 0.007(3)
C77 0.101(4) 0.046(2) 0.050(2) -0.0016(18) 0.001(2) -0.004(2)
C78 0.085(3) 0.0338(19) 0.035(2) 0.0007(15) -0.010(2) -0.0140(19)
C79 0.064(3) 0.055(2) 0.038(2) -0.0001(17) -0.013(2) -0.007(2)
C80 0.069(3) 0.077(3) 0.047(2) -0.0005(19) -0.002(2) -0.002(2)
C81 0.079(3) 0.105(3) 0.060(3) -0.011(3) 0.008(3) -0.016(3)
C82 0.114(4) 0.101(4) 0.057(3) 0.001(3) 0.007(3) -0.028(3)
C83 0.108(4) 0.073(3) 0.041(2) 0.0089(19) -0.012(2) -0.025(3)
C84 0.076(3) 0.054(2) 0.043(2) -0.0042(18) -0.018(2) -0.017(2)
C85 0.074(3) 0.047(2) 0.050(2) 0.0026(17) -0.035(2) -0.013(2)
C86 0.093(4) 0.071(3) 0.078(3) 0.003(2) -0.042(3) -0.010(3)
C87 0.077(4) 0.085(3) 0.101(4) -0.006(3) -0.044(3) 0.007(3)
C88 0.063(3) 0.101(3) 0.094(4) -0.017(3) -0.018(3) -0.017(3)
C89 0.060(3) 0.070(3) 0.073(3) -0.010(2) -0.022(2) -0.006(2)
C90 0.051(3) 0.051(2) 0.055(2) -0.0104(18) -0.016(2) -0.0088(19)

loop_
_atom_type_symbol
_atom_type_description
_atom_type_scat_dispersion_real
_atom_type_scat_dispersion_imag
_atom_type_scat_source
C C 0.0033 0.0016 'International Tables Vol C Tables 4.2.6.8 and 6.1.1.4'
H H 0.0000 0.0000 'International Tables Vol C Tables 4.2.6.8 and 6.1.1.4'
Cl Cl 0.1484 0.1585 'International Tables Vol C Tables 4.2.6.8 and 6.1.1.4'
N N 0.0061 0.0033 'International Tables Vol C Tables 4.2.6.8 and 6.1.1.4'

loop_
_geom_angle_atom_site_label_1
_geom_angle_atom_site_label_2
_geom_angle_atom_site_label_3
_geom_angle
_geom_angle_site_symmetry_1
_geom_angle_site_symmetry_3
_geom_angle_publ_flag
C18 N1 C7 108.3(3) . . ?
C18 N1 C2 126.8(3) . . ?
C7 N1 C2 124.5(3) . . ?
C30 N2 C19 108.9(2) . . ?
C30 N2 C6 125.3(2) . . ?
C19 N2 C6 125.4(2) . . ?
C37 N3 C48 108.3(3) . . ?
C37 N3 C32 125.7(3) . . ?
C48 N3 C32 125.3(3) . . ?
C60 N4 C49 108.7(3) . . ?
C60 N4 C36 126.7(3) . . ?
C49 N4 C36 124.5(3) . . ?
C78 N5 C67 109.3(3) . . ?
C78 N5 C62 125.9(3) . . ?
C67 N5 C62 124.8(3) . . ?
C90 N6 C79 108.1(3) . . ?
C90 N6 C66 126.2(3) . . ?
C79 N6 C66 125.7(3) . . ?
C6 C1 C2 120.3(3) . . ?
C6 C1 Cl1 119.5(2) . . ?
C2 C1 Cl1 120.1(2) . . ?
C3 C2 C1 118.8(3) . . ?
C3 C2 N1 119.7(3) . . ?
C1 C2 N1 121.5(3) . . ?
C4 C3 C2 120.7(3) . . ?
C4 C3 H3 119.6 . . ?
C2 C3 H3 119.6 . . ?
C3 C4 C5 120.5(3) . . ?
C3 C4 H4 119.8 . . ?
C5 C4 H4 119.8 . . ?
C4 C5 C6 120.1(3) . . ?
C4 C5 H5 120.0 . . ?
C6 C5 H5 120.0 . . ?
C5 C6 C1 119.7(3) . . ?
C5 C6 N2 119.8(3) . . ?
C1 C6 N2 120.5(3) . . ?
C8 C7 C12 122.2(4) . . ?
C8 C7 N1 129.7(3) . . ?
C12 C7 N1 108.1(3) . . ?
C7 C8 C9 117.4(4) . . ?
C7 C8 H8 121.3 . . ?
C9 C8 H8 121.3 . . ?
C10 C9 C8 120.9(5) . . ?
C10 C9 H9 119.6 . . ?
C8 C9 H9 119.6 . . ?
C11 C10 C9 122.3(5) . . ?
C11 C10 H10 118.9 . . ?
C9 C10 H10 118.9 . . ?
C10 C11 C12 118.4(5) . . ?
C10 C11 H11 120.8 . . ?
C12 C11 H11 120.8 . . ?
C7 C12 C11 118.8(4) . . ?
C7 C12 C13 107.2(3) . . ?
C11 C12 C13 133.9(4) . . ?
C14 C13 C18 118.8(5) . . ?
C14 C13 C12 132.8(4) . . ?
C18 C13 C12 108.2(3) . . ?
C15 C14 C13 119.1(5) . . ?
C15 C14 H14 120.4 . . ?
C13 C14 H14 120.4 . . ?
C14 C15 C16 122.0(5) . . ?
C14 C15 H15 119.0 . . ?
C16 C15 H15 119.0 . . ?
C15 C16 C17 120.6(5) . . ?
C15 C16 H16 119.7 . . ?
C17 C16 H16 119.7 . . ?
C18 C17 C16 116.5(4) . . ?
C18 C17 H17 121.8 . . ?
C16 C17 H17 121.8 . . ?
C17 C18 N1 128.9(4) . . ?
C17 C18 C13 122.9(4) . . ?
N1 C18 C13 108.0(4) . . ?
C20 C19 N2 129.3(3) . . ?
C20 C19 C24 122.5(3) . . ?
N2 C19 C24 108.2(3) . . ?
C21 C20 C19 117.0(3) . . ?
C21 C20 H20 121.5 . . ?
C19 C20 H20 121.5 . . ?
C20 C21 C22 121.9(4) . . ?
C20 C21 H21 119.1 . . ?
C22 C21 H21 119.1 . . ?
C23 C22 C21 121.1(3) . . ?
C23 C22 H22 119.4 . . ?
C21 C22 H22 119.4 . . ?
C22 C23 C24 119.1(3) . . ?
C22 C23 H23 120.4 . . ?
C24 C23 H23 120.4 . . ?
C23 C24 C19 118.4(3) . . ?
C23 C24 C25 134.4(3) . . ?
C19 C24 C25 107.2(3) . . ?
C26 C25 C30 118.3(3) . . ?
C26 C25 C24 134.4(3) . . ?
C30 C25 C24 107.3(3) . . ?
C27 C26 C25 119.7(3) . . ?
C27 C26 H26 120.1 . . ?
C25 C26 H26 120.1 . . ?
C26 C27 C28 120.8(3) . . ?
C26 C27 H27 119.6 . . ?
C28 C27 H27 119.6 . . ?
C29 C28 C27 121.2(3) . . ?
C29 C28 H28 119.4 . . ?
C27 C28 H28 119.4 . . ?
C30 C29 C28 117.9(3) . . ?
C30 C29 H29 121.0 . . ?
C28 C29 H29 121.0 . . ?
C29 C30 N2 129.4(3) . . ?
C29 C30 C25 122.1(3) . . ?
N2 C30 C25 108.4(3) . . ?
C32 C31 C36 120.5(3) . . ?
C32 C31 Cl2 120.0(2) . . ?
C36 C31 Cl2 119.5(2) . . ?
C33 C32 C31 119.4(3) . . ?
C33 C32 N3 120.4(3) . . ?
C31 C32 N3 120.2(3) . . ?
C32 C33 C34 120.0(3) . . ?
C32 C33 H33 120.0 . . ?
C34 C33 H33 120.0 . . ?
C35 C34 C33 120.4(3) . . ?
C35 C34 H34 119.8 . . ?
C33 C34 H34 119.8 . . ?
C34 C35 C36 120.7(3) . . ?
C34 C35 H35 119.7 . . ?
C36 C35 H35 119.7 . . ?
C35 C36 C31 118.9(3) . . ?
C35 C36 N4 120.6(3) . . ?
C31 C36 N4 120.4(3) . . ?
C38 C37 N3 128.9(3) . . ?
C38 C37 C42 121.8(3) . . ?
N3 C37 C42 109.2(3) . . ?
C37 C38 C39 118.0(3) . . ?
C37 C38 H38 121.0 . . ?
C39 C38 H38 121.0 . . ?
C38 C39 C40 120.8(4) . . ?
C38 C39 H39 119.6 . . ?
C40 C39 H39 119.6 . . ?
C41 C40 C39 121.1(4) . . ?
C41 C40 H40 119.4 . . ?
C39 C40 H40 119.4 . . ?
C40 C41 C42 119.4(3) . . ?
C40 C41 H41 120.3 . . ?
C42 C41 H41 120.3 . . ?
C41 C42 C37 118.9(3) . . ?
C41 C42 C43 134.6(3) . . ?
C37 C42 C43 106.5(3) . . ?
C44 C43 C48 118.9(3) . . ?
C44 C43 C42 133.7(3) . . ?
C48 C43 C42 107.4(3) . . ?
C45 C44 C43 118.7(4) . . ?
C45 C44 H44 120.6 . . ?
C43 C44 H44 120.6 . . ?
C44 C45 C46 121.6(4) . . ?
C44 C45 H45 119.2 . . ?
C46 C45 H45 119.2 . . ?
C45 C46 C47 120.9(4) . . ?
C45 C46 H46 119.5 . . ?
C47 C46 H46 119.5 . . ?
C48 C47 C46 117.1(3) . . ?
C48 C47 H47 121.5 . . ?
C46 C47 H47 121.5 . . ?
C47 C48 N3 128.7(3) . . ?
C47 C48 C43 122.7(3) . . ?
N3 C48 C43 108.6(3) . . ?
C50 C49 N4 128.9(3) . . ?
C50 C49 C54 122.4(3) . . ?
N4 C49 C54 108.7(3) . . ?
C49 C50 C51 118.0(4) . . ?
C49 C50 H50 121.0 . . ?
C51 C50 H50 121.0 . . ?
C52 C51 C50 120.7(4) . . ?
C52 C51 H51 119.7 . . ?
C50 C51 H51 119.7 . . ?
C51 C52 C53 122.5(4) . . ?
C51 C52 H52 118.7 . . ?
C53 C52 H52 118.7 . . ?
C52 C53 C54 118.4(4) . . ?
C52 C53 H53 120.8 . . ?
C54 C53 H53 120.8 . . ?
C49 C54 C53 118.0(4) . . ?
C49 C54 C55 107.0(3) . . ?
C53 C54 C55 135.0(4) . . ?
C56 C55 C60 117.5(4) . . ?
C56 C55 C54 134.7(4) . . ?
C60 C55 C54 107.8(3) . . ?
C57 C56 C55 119.5(5) . . ?
C57 C56 H56 120.2 . . ?
C55 C56 H56 120.2 . . ?
C56 C57 C58 122.8(5) . . ?
C56 C57 H57 118.6 . . ?
C58 C57 H57 118.6 . . ?
C57 C58 C59 119.6(5) . . ?
C57 C58 H58 120.2 . . ?
C59 C58 H58 120.2 . . ?
C60 C59 C58 116.9(4) . . ?
C60 C59 H59 121.6 . . ?
C58 C59 H59 121.6 . . ?
C59 C60 N4 128.7(3) . . ?
C59 C60 C55 123.6(4) . . ?
N4 C60 C55 107.7(3) . . ?
C62 C61 C66 120.2(3) . . ?
C62 C61 Cl3 119.6(2) . . ?
C66 C61 Cl3 120.2(2) . . ?
C63 C62 C61 120.2(3) . . ?
C63 C62 N5 119.7(3) . . ?
C61 C62 N5 120.1(3) . . ?
C62 C63 C64 119.9(3) . . ?
C62 C63 H63 120.1 . . ?
C64 C63 H63 120.1 . . ?
C65 C64 C63 120.2(3) . . ?
C65 C64 H64 119.9 . . ?
C63 C64 H64 119.9 . . ?
C64 C65 C66 120.7(3) . . ?
C64 C65 H65 119.7 . . ?
C66 C65 H65 119.7 . . ?
C65 C66 C61 118.9(3) . . ?
C65 C66 N6 119.9(3) . . ?
C61 C66 N6 121.3(3) . . ?
C68 C67 C72 122.5(4) . . ?
C68 C67 N5 128.8(4) . . ?
C72 C67 N5 108.8(4) . . ?
C69 C68 C67 117.2(5) . . ?
C69 C68 H68 121.4 . . ?
C67 C68 H68 121.4 . . ?
C70 C69 C68 121.2(6) . . ?
C70 C69 H69 119.4 . . ?
C68 C69 H69 119.4 . . ?
C69 C70 C71 123.4(6) . . ?
C69 C70 H70 118.3 . . ?
C71 C70 H70 118.3 . . ?
C70 C71 C72 116.6(6) . . ?
C70 C71 H71 121.7 . . ?
C72 C71 H71 121.7 . . ?
C67 C72 C71 119.1(5) . . ?
C67 C72 C73 106.9(4) . . ?
C71 C72 C73 134.0(5) . . ?
C74 C73 C78 116.8(5) . . ?
C74 C73 C72 135.3(5) . . ?
C78 C73 C72 107.9(3) . . ?
C75 C74 C73 120.5(5) . . ?
C75 C74 H74 119.7 . . ?
C73 C74 H74 119.7 . . ?
C74 C75 C76 122.0(5) . . ?
C74 C75 H75 119.0 . . ?
C76 C75 H75 119.0 . . ?
C75 C76 C77 119.6(5) . . ?
C75 C76 H76 120.2 . . ?
C77 C76 H76 120.2 . . ?
C78 C77 C76 116.8(4) . . ?
C78 C77 H77 121.6 . . ?
C76 C77 H77 121.6 . . ?
C77 C78 N5 128.6(3) . . ?
C77 C78 C73 124.2(4) . . ?
N5 C78 C73 107.2(4) . . ?
C80 C79 C84 122.3(4) . . ?
C80 C79 N6 128.7(3) . . ?
C84 C79 N6 109.0(3) . . ?
C79 C80 C81 117.8(4) . . ?
C79 C80 H80 121.1 . . ?
C81 C80 H80 121.1 . . ?
C82 C81 C80 121.0(4) . . ?
C82 C81 H81 119.5 . . ?
C80 C81 H81 119.5 . . ?
C83 C82 C81 121.4(4) . . ?
C83 C82 H82 119.3 . . ?
C81 C82 H82 119.3 . . ?
C82 C83 C84 118.3(4) . . ?
C82 C83 H83 120.8 . . ?
C84 C83 H83 120.8 . . ?
C79 C84 C83 119.1(4) . . ?
C79 C84 C85 106.9(3) . . ?
C83 C84 C85 134.0(4) . . ?
C86 C85 C90 118.1(4) . . ?
C86 C85 C84 134.1(4) . . ?
C90 C85 C84 107.8(3) . . ?
C87 C86 C85 119.9(4) . . ?
C87 C86 H86 120.1 . . ?
C85 C86 H86 120.1 . . ?
C86 C87 C88 121.3(4) . . ?
C86 C87 H87 119.3 . . ?
C88 C87 H87 119.3 . . ?
C89 C88 C87 120.3(4) . . ?
C89 C88 H88 119.9 . . ?
C87 C88 H88 119.9 . . ?
C90 C89 C88 117.5(4) . . ?
C90 C89 H89 121.3 . . ?
C88 C89 H89 121.3 . . ?
C89 C90 N6 128.7(3) . . ?
C89 C90 C85 123.0(4) . . ?
N6 C90 C85 108.3(3) . . ?

loop_
_geom_bond_atom_site_label_1
_geom_bond_atom_site_label_2
_geom_bond_distance
_geom_bond_site_symmetry_2
_geom_bond_publ_flag
Cl1 C1 1.727(3) . ?
Cl2 C31 1.715(3) . ?
Cl3 C61 1.719(3) . ?
N1 C18 1.392(4) . ?
N1 C7 1.405(4) . ?
N1 C2 1.415(4) . ?
N2 C30 1.395(4) . ?
N2 C19 1.397(4) . ?
N2 C6 1.424(3) . ?
N3 C37 1.389(4) . ?
N3 C48 1.394(4) . ?
N3 C32 1.419(4) . ?
N4 C60 1.385(4) . ?
N4 C49 1.390(4) . ?
N4 C36 1.420(4) . ?
N5 C78 1.385(4) . ?
N5 C67 1.398(4) . ?
N5 C62 1.422(4) . ?
N6 C90 1.387(4) . ?
N6 C79 1.401(4) . ?
N6 C66 1.414(4) . ?
C1 C6 1.385(4) . ?
C1 C2 1.396(4) . ?
C2 C3 1.382(4) . ?
C3 C4 1.368(4) . ?
C3 H3 0.9300 . ?
C4 C5 1.376(4) . ?
C4 H4 0.9300 . ?
C5 C6 1.379(4) . ?
C5 H5 0.9300 . ?
C7 C8 1.377(5) . ?
C7 C12 1.399(5) . ?
C8 C9 1.387(5) . ?
C8 H8 0.9300 . ?
C9 C10 1.374(6) . ?
C9 H9 0.9300 . ?
C10 C11 1.357(6) . ?
C10 H10 0.9300 . ?
C11 C12 1.408(6) . ?
C11 H11 0.9300 . ?
C12 C13 1.417(5) . ?
C13 C14 1.392(6) . ?
C13 C18 1.397(5) . ?
C14 C15 1.348(7) . ?
C14 H14 0.9300 . ?
C15 C16 1.389(7) . ?
C15 H15 0.9300 . ?
C16 C17 1.404(6) . ?
C16 H16 0.9300 . ?
C17 C18 1.375(5) . ?
C17 H17 0.9300 . ?
C19 C20 1.381(4) . ?
C19 C24 1.410(4) . ?
C20 C21 1.373(4) . ?
C20 H20 0.9300 . ?
C21 C22 1.384(5) . ?
C21 H21 0.9300 . ?
C22 C23 1.369(5) . ?
C22 H22 0.9300 . ?
C23 C24 1.395(4) . ?
C23 H23 0.9300 . ?
C24 C25 1.437(4) . ?
C25 C26 1.397(4) . ?
C25 C30 1.404(4) . ?
C26 C27 1.365(5) . ?
C26 H26 0.9300 . ?
C27 C28 1.386(5) . ?
C27 H27 0.9300 . ?
C28 C29 1.378(4) . ?
C28 H28 0.9300 . ?
C29 C30 1.374(4) . ?
C29 H29 0.9300 . ?
C31 C32 1.388(4) . ?
C31 C36 1.389(4) . ?
C32 C33 1.372(4) . ?
C33 C34 1.376(4) . ?
C33 H33 0.9300 . ?
C34 C35 1.369(4) . ?
C34 H34 0.9300 . ?
C35 C36 1.371(4) . ?
C35 H35 0.9300 . ?
C37 C38 1.379(4) . ?
C37 C42 1.397(4) . ?
C38 C39 1.383(5) . ?
C38 H38 0.9300 . ?
C39 C40 1.383(5) . ?
C39 H39 0.9300 . ?
C40 C41 1.366(5) . ?
C40 H40 0.9300 . ?
C41 C42 1.390(4) . ?
C41 H41 0.9300 . ?
C42 C43 1.444(4) . ?
C43 C44 1.385(4) . ?
C43 C48 1.397(4) . ?
C44 C45 1.368(5) . ?
C44 H44 0.9300 . ?
C45 C46 1.382(5) . ?
C45 H45 0.9300 . ?
C46 C47 1.383(5) . ?
C46 H46 0.9300 . ?
C47 C48 1.375(4) . ?
C47 H47 0.9300 . ?
C49 C50 1.372(5) . ?
C49 C54 1.396(4) . ?
C50 C51 1.382(5) . ?
C50 H50 0.9300 . ?
C51 C52 1.358(6) . ?
C51 H51 0.9300 . ?
C52 C53 1.363(6) . ?
C52 H52 0.9300 . ?
C53 C54 1.416(5) . ?
C53 H53 0.9300 . ?
C54 C55 1.416(5) . ?
C55 C56 1.396(5) . ?
C55 C60 1.410(5) . ?
C56 C57 1.353(6) . ?
C56 H56 0.9300 . ?
C57 C58 1.389(6) . ?
C57 H57 0.9300 . ?
C58 C59 1.407(5) . ?
C58 H58 0.9300 . ?
C59 C60 1.376(5) . ?
C59 H59 0.9300 . ?
C61 C62 1.381(4) . ?
C61 C66 1.394(4) . ?
C62 C63 1.377(4) . ?
C63 C64 1.378(4) . ?
C63 H63 0.9300 . ?
C64 C65 1.375(4) . ?
C64 H64 0.9300 . ?
C65 C66 1.383(4) . ?
C65 H65 0.9300 . ?
C67 C68 1.384(5) . ?
C67 C72 1.390(5) . ?
C68 C69 1.375(6) . ?
C68 H68 0.9300 . ?
C69 C70 1.357(8) . ?
C69 H69 0.9300 . ?
C70 C71 1.370(8) . ?
C70 H70 0.9300 . ?
C71 C72 1.422(6) . ?
C71 H71 0.9300 . ?
C72 C73 1.432(6) . ?
C73 C74 1.383(6) . ?
C73 C78 1.417(5) . ?
C74 C75 1.347(7) . ?
C74 H74 0.9300 . ?
C75 C76 1.399(7) . ?
C75 H75 0.9300 . ?
C76 C77 1.403(5) . ?
C76 H76 0.9300 . ?
C77 C78 1.362(5) . ?
C77 H77 0.9300 . ?
C79 C80 1.365(5) . ?
C79 C84 1.393(4) . ?
C80 C81 1.387(5) . ?
C80 H80 0.9300 . ?
C81 C82 1.377(6) . ?
C81 H81 0.9300 . ?
C82 C83 1.371(6) . ?
C82 H82 0.9300 . ?
C83 C84 1.406(5) . ?
C83 H83 0.9300 . ?
C84 C85 1.426(5) . ?
C85 C86 1.394(5) . ?
C85 C90 1.403(5) . ?
C86 C87 1.359(6) . ?
C86 H86 0.9300 . ?
C87 C88 1.398(6) . ?
C87 H87 0.9300 . ?
C88 C89 1.392(5) . ?
C88 H88 0.9300 . ?
C89 C90 1.375(5) . ?
C89 H89 0.9300 . ?
